data_4068928
loop_
_publ_author_name
'Andrews, Philip C.'
'Koutsaplis, Magdaline'
'Robertson, Evan G.'

_publ_section_title
;
 Thermodynamically Favored Anion Rearrangements in Li and Na Complexes of
 (S)-N-\a-(Methylbenzyl)allylamine
;
_journal_issue 6
_journal_name_full Organometallics
_journal_page_first 1697
_journal_paper_doi 10.1021/om801165e
_journal_volume 28
_journal_year 2009
_chemical_formula_sum 'C20 H37 N4 Na'
_chemical_formula_weight 356.53
_chemical_name_systematic
; 
 ? 
;
_space_group_IT_number 14
_symmetry_cell_setting monoclinic
_symmetry_space_group_name_Hall '-P 2yn'
_symmetry_space_group_name_H-M 'P 1 21/n 1'
_atom_sites_solution_hydrogens geom
_atom_sites_solution_primary direct
_atom_sites_solution_secondary difmap
_audit_creation_method SHELXL-97
_cell_angle_alpha 90.00
_cell_angle_beta 103.60(3)
_cell_angle_gamma 90.00
_cell_formula_units_Z 4
_cell_length_a 8.7889(18)
_cell_length_b 16.337(3)
_cell_length_c 16.098(3)
_cell_measurement_temperature 173(2)
_cell_volume 2246.6(8)
_computing_cell_refinement 'DENZO-SMN (Otwinoski & Minor, 1997)'
_computing_data_collection 'Nonius Collect'
_computing_data_reduction 'DENZO-SMN (Otwinoski & Minor, 1997)'
_computing_molecular_graphics 'X-seed (Barbour, 2001)'
_computing_publication_material 'CIFTAB (Sheldrick, 1997)'
_computing_structure_refinement 'SHELXL-97 (Sheldrick, 1997)'
_computing_structure_solution 'SHELXS-97 (Sheldrick, 1990)'
_diffrn_ambient_temperature 173(2)
_diffrn_detector_area_resol_mean 0
_diffrn_measured_fraction_theta_full 0.997
_diffrn_measured_fraction_theta_max 0.997
_diffrn_measurement_device_type 'Nonius Kappa CCD'
_diffrn_measurement_method 'phi and omega scans'
_diffrn_radiation_monochromator graphite
_diffrn_radiation_source 'fine-focus sealed tube'
_diffrn_radiation_type MoK\a
_diffrn_radiation_wavelength 0.71073
_diffrn_reflns_av_R_equivalents 0.1165
_diffrn_reflns_av_sigmaI/netI 0.0818
_diffrn_reflns_limit_h_max 10
_diffrn_reflns_limit_h_min -10
_diffrn_reflns_limit_k_max 19
_diffrn_reflns_limit_k_min -19
_diffrn_reflns_limit_l_max 18
_diffrn_reflns_limit_l_min -19
_diffrn_reflns_number 16538
_diffrn_reflns_theta_full 25.00
_diffrn_reflns_theta_max 25.00
_diffrn_reflns_theta_min 1.80
_exptl_absorpt_coefficient_mu 0.080
_exptl_absorpt_correction_type none
_exptl_absorpt_process_details none
_exptl_crystal_colour red
_exptl_crystal_density_diffrn 1.054
_exptl_crystal_density_method 'not measured'
_exptl_crystal_description prismatic
_exptl_crystal_F_000 784
_exptl_crystal_size_max .25
_exptl_crystal_size_mid .2
_exptl_crystal_size_min .1
_refine_diff_density_max 0.439
_refine_diff_density_min -0.432
_refine_diff_density_rms 0.094
_refine_ls_extinction_method none
_refine_ls_goodness_of_fit_ref 1.122
_refine_ls_hydrogen_treatment constr
_refine_ls_matrix_type full
_refine_ls_number_parameters 232
_refine_ls_number_reflns 3948
_refine_ls_number_restraints 0
_refine_ls_restrained_S_all 1.122
_refine_ls_R_factor_all 0.1483
_refine_ls_R_factor_gt 0.1033
_refine_ls_shift/su_max 0.000
_refine_ls_shift/su_mean 0.000
_refine_ls_structure_factor_coef Fsqd
_refine_ls_weighting_details 'calc w=1/[\s^2^(Fo^2^)+(0.1469P)^2^+2.9626P] where P=(Fo^2^+2Fc^2^)/3'
_refine_ls_weighting_scheme calc
_refine_ls_wR_factor_gt 0.2764
_refine_ls_wR_factor_ref 0.3014
_reflns_number_gt 2531
_reflns_number_total 3948
_reflns_threshold_expression >2sigma(I)
_cod_data_source_file om801165e_si_001.cif
_cod_data_source_block mag18b
_cod_original_cell_volume 2246.8(8)
_cod_original_sg_symbol_H-M P21/n
_cod_database_code 4068928

loop_
_symmetry_equiv_pos_as_xyz
'x, y, z'
'-x+1/2, y+1/2, -z+1/2'
'-x, -y, -z'
'x-1/2, -y-1/2, z-1/2'

loop_
_atom_site_label
_atom_site_type_symbol
_atom_site_fract_x
_atom_site_fract_y
_atom_site_fract_z
_atom_site_U_iso_or_equiv
_atom_site_adp_type
_atom_site_occupancy
_atom_site_symmetry_multiplicity
_atom_site_calc_flag
_atom_site_refinement_flags
Na1 Na 0.81831(19) 0.23751(10) 0.03752(10) 0.0326(5) Uani 1 1 d .
N1 N 1.0502(4) 0.2572(2) 0.1400(2) 0.0324(9) Uani 1 1 d .
N2 N 0.6135(4) 0.3399(2) -0.0042(2) 0.0355(9) Uani 1 1 d .
N3 N 0.5931(4) 0.1596(2) -0.0474(2) 0.0359(9) Uani 1 1 d .
N4 N 0.9116(4) 0.1725(2) -0.0790(2) 0.0370(10) Uani 1 1 d .
C1 C 0.9379(6) 0.0594(3) 0.2109(3) 0.0436(13) Uani 1 1 d .
H1 H 1.0225 0.0259 0.2040 0.052 Uiso 1 1 calc R
C2 C 0.8056(7) 0.0232(4) 0.2292(3) 0.0574(16) Uani 1 1 d .
H2 H 0.8029 -0.0346 0.2357 0.069 Uiso 1 1 calc R
C3 C 0.6802(7) 0.0688(4) 0.2381(3) 0.0552(15) Uani 1 1 d .
H3 H 0.5900 0.0433 0.2495 0.066 Uiso 1 1 calc R
C4 C 0.6875(6) 0.1524(4) 0.2301(3) 0.0478(14) Uani 1 1 d .
H4 H 0.6020 0.1854 0.2366 0.057 Uiso 1 1 calc R
C5 C 0.8185(5) 0.1888(3) 0.2125(3) 0.0341(11) Uani 1 1 d .
H5 H 0.8204 0.2466 0.2070 0.041 Uiso 1 1 calc R
C6 C 0.9476(5) 0.1440(3) 0.2027(3) 0.0321(11) Uani 1 1 d .
C7 C 1.0866(5) 0.1855(3) 0.1828(3) 0.0300(10) Uani 1 1 d .
C8 C 1.2305(5) 0.1483(3) 0.2068(3) 0.0411(12) Uani 1 1 d .
H8A H 1.3195 0.1731 0.1934 0.049 Uiso 1 1 calc R
H8B H 1.2409 0.0977 0.2368 0.049 Uiso 1 1 calc R
C9 C 1.1796(5) 0.2984(3) 0.1183(3) 0.0399(12) Uani 1 1 d .
H9A H 1.2269 0.2623 0.0818 0.048 Uiso 1 1 calc R
H9B H 1.2603 0.3103 0.1711 0.048 Uiso 1 1 calc R
C10 C 1.1267(6) 0.3781(3) 0.0710(3) 0.0454(13) Uani 1 1 d .
H10A H 1.2159 0.4022 0.0517 0.054 Uiso 1 1 calc R
H10B H 1.0430 0.3659 0.0195 0.054 Uiso 1 1 calc R
C11 C 1.0660(7) 0.4405(3) 0.1258(4) 0.0545(15) Uani 1 1 d .
H11A H 0.9854 0.4151 0.1503 0.082 Uiso 1 1 calc R
H11B H 1.0209 0.4873 0.0903 0.082 Uiso 1 1 calc R
H11C H 1.1526 0.4594 0.1719 0.082 Uiso 1 1 calc R
C12 C 0.5869(7) 0.3905(3) 0.0671(4) 0.0526(14) Uani 1 1 d .
H12A H 0.6807 0.4230 0.0908 0.079 Uiso 1 1 calc R
H12B H 0.5645 0.3548 0.1118 0.079 Uiso 1 1 calc R
H12C H 0.4978 0.4271 0.0462 0.079 Uiso 1 1 calc R
C13 C 0.6667(6) 0.3910(3) -0.0656(3) 0.0480(13) Uani 1 1 d .
H13A H 0.6849 0.3568 -0.1124 0.072 Uiso 1 1 calc R
H13B H 0.7644 0.4184 -0.0374 0.072 Uiso 1 1 calc R
H13C H 0.5868 0.4322 -0.0886 0.072 Uiso 1 1 calc R
C14 C 0.4693(5) 0.2963(3) -0.0442(3) 0.0406(12) Uani 1 1 d .
H14A H 0.3961 0.3351 -0.0806 0.049 Uiso 1 1 calc R
H14B H 0.4192 0.2765 0.0010 0.049 Uiso 1 1 calc R
C15 C 0.4966(5) 0.2242(3) -0.0983(3) 0.0379(11) Uani 1 1 d .
H15A H 0.3942 0.2007 -0.1277 0.045 Uiso 1 1 calc R
H15B H 0.5491 0.2437 -0.1427 0.045 Uiso 1 1 calc R
C16 C 0.5019(7) 0.1138(3) 0.0020(4) 0.0523(14) Uani 1 1 d .
H16A H 0.4668 0.1509 0.0415 0.078 Uiso 1 1 calc R
H16B H 0.5671 0.0706 0.0345 0.078 Uiso 1 1 calc R
H16C H 0.4107 0.0892 -0.0369 0.078 Uiso 1 1 calc R
C17 C 0.6525(6) 0.1032(3) -0.1043(3) 0.0456(13) Uani 1 1 d .
H17A H 0.5639 0.0860 -0.1513 0.055 Uiso 1 1 calc R
H17B H 0.6948 0.0537 -0.0715 0.055 Uiso 1 1 calc R
C18 C 0.7775(6) 0.1396(3) -0.1421(3) 0.0440(13) Uani 1 1 d .
H18A H 0.8153 0.0971 -0.1762 0.053 Uiso 1 1 calc R
H18B H 0.7308 0.1842 -0.1816 0.053 Uiso 1 1 calc R
C19 C 1.0046(6) 0.1077(3) -0.0280(3) 0.0468(13) Uani 1 1 d .
H19A H 0.9387 0.0768 0.0023 0.070 Uiso 1 1 calc R
H19B H 1.0924 0.1321 0.0135 0.070 Uiso 1 1 calc R
H19C H 1.0448 0.0707 -0.0658 0.070 Uiso 1 1 calc R
C20 C 1.0127(6) 0.2201(4) -0.1218(4) 0.0505(14) Uani 1 1 d .
H20A H 1.0552 0.1841 -0.1595 0.076 Uiso 1 1 calc R
H20B H 1.0990 0.2441 -0.0788 0.076 Uiso 1 1 calc R
H20C H 0.9514 0.2639 -0.1556 0.076 Uiso 1 1 calc R

loop_
_atom_site_aniso_label
_atom_site_aniso_U_11
_atom_site_aniso_U_22
_atom_site_aniso_U_33
_atom_site_aniso_U_23
_atom_site_aniso_U_13
_atom_site_aniso_U_12
Na1 0.0351(10) 0.0365(10) 0.0235(10) -0.0015(7) 0.0012(7) 0.0015(8)
N1 0.030(2) 0.043(2) 0.025(2) -0.0026(17) 0.0084(16) -0.0065(17)
N2 0.036(2) 0.038(2) 0.032(2) -0.0001(17) 0.0061(17) 0.0019(17)
N3 0.039(2) 0.037(2) 0.029(2) -0.0027(17) 0.0032(17) -0.0025(17)
N4 0.042(2) 0.041(2) 0.028(2) -0.0009(18) 0.0087(17) 0.0028(18)
C1 0.056(3) 0.044(3) 0.027(3) -0.005(2) 0.004(2) -0.003(3)
C2 0.081(4) 0.054(3) 0.032(3) 0.001(3) 0.003(3) -0.023(3)
C3 0.060(4) 0.074(4) 0.030(3) -0.005(3) 0.010(3) -0.030(3)
C4 0.038(3) 0.080(4) 0.027(3) -0.018(3) 0.011(2) -0.016(3)
C5 0.034(2) 0.046(3) 0.022(2) -0.005(2) 0.0055(19) -0.007(2)
C6 0.033(2) 0.045(3) 0.016(2) -0.0029(19) 0.0013(18) -0.001(2)
C7 0.028(2) 0.039(3) 0.022(2) -0.010(2) 0.0059(18) -0.001(2)
C8 0.036(3) 0.055(3) 0.031(3) -0.001(2) 0.006(2) 0.005(2)
C9 0.032(2) 0.059(3) 0.030(3) -0.004(2) 0.011(2) -0.009(2)
C10 0.046(3) 0.053(3) 0.036(3) 0.003(2) 0.008(2) -0.010(2)
C11 0.071(4) 0.052(3) 0.043(3) 0.003(3) 0.016(3) -0.009(3)
C12 0.066(4) 0.054(3) 0.039(3) -0.006(3) 0.014(3) 0.012(3)
C13 0.061(3) 0.042(3) 0.043(3) 0.007(2) 0.017(3) 0.003(3)
C14 0.036(3) 0.050(3) 0.035(3) 0.001(2) 0.007(2) 0.008(2)
C15 0.034(2) 0.040(3) 0.035(3) -0.002(2) -0.001(2) -0.002(2)
C16 0.055(3) 0.052(3) 0.049(3) 0.003(3) 0.011(3) -0.016(3)
C17 0.055(3) 0.040(3) 0.038(3) -0.010(2) 0.004(2) -0.006(2)
C18 0.051(3) 0.049(3) 0.029(3) -0.010(2) 0.001(2) 0.012(2)
C19 0.052(3) 0.053(3) 0.034(3) -0.001(2) 0.009(2) 0.015(3)
C20 0.042(3) 0.070(4) 0.041(3) 0.009(3) 0.013(2) 0.009(3)

loop_
_atom_type_symbol
_atom_type_description
_atom_type_scat_dispersion_real
_atom_type_scat_dispersion_imag
_atom_type_scat_source
C C 0.0033 0.0016 'International Tables Vol C Tables 4.2.6.8 and 6.1.1.4'
H H 0.0000 0.0000 'International Tables Vol C Tables 4.2.6.8 and 6.1.1.4'
N N 0.0061 0.0033 'International Tables Vol C Tables 4.2.6.8 and 6.1.1.4'
Na Na 0.0362 0.0249 'International Tables Vol C Tables 4.2.6.8 and 6.1.1.4'

loop_
_geom_angle_atom_site_label_1
_geom_angle_atom_site_label_2
_geom_angle_atom_site_label_3
_geom_angle
N1 Na1 N2 124.68(15)
N1 Na1 N4 101.97(14)
N2 Na1 N4 116.41(14)
N1 Na1 N3 156.50(15)
N2 Na1 N3 75.98(13)
N4 Na1 N3 73.93(13)
C7 N1 C9 115.0(4)
C7 N1 Na1 107.7(3)
C9 N1 Na1 120.4(3)
C13 N2 C14 111.3(4)
C13 N2 C12 110.1(4)
C14 N2 C12 109.6(4)
C13 N2 Na1 104.3(3)
C14 N2 Na1 107.1(3)
C12 N2 Na1 114.3(3)
C16 N3 C15 110.6(4)
C16 N3 C17 109.7(4)
C15 N3 C17 110.0(4)
C16 N3 Na1 115.6(3)
C15 N3 Na1 102.7(3)
C17 N3 Na1 108.0(3)
C19 N4 C18 112.1(4)
C19 N4 C20 109.0(4)
C18 N4 C20 110.2(4)
C19 N4 Na1 97.3(3)
C18 N4 Na1 109.2(3)
C20 N4 Na1 118.4(3)
C6 C1 C2 120.9(5)
C6 C1 H1 119.6
C2 C1 H1 119.6
C3 C2 C1 121.5(5)
C3 C2 H2 119.2
C1 C2 H2 119.2
C2 C3 C4 118.4(5)
C2 C3 H3 120.8
C4 C3 H3 120.8
C3 C4 C5 120.3(5)
C3 C4 H4 119.8
C5 C4 H4 119.8
C4 C5 C6 122.6(5)
C4 C5 H5 118.7
C6 C5 H5 118.7
C5 C6 C1 116.2(4)
C5 C6 C7 121.1(4)
C1 C6 C7 122.7(4)
N1 C7 C8 128.0(4)
N1 C7 C6 113.1(4)
C8 C7 C6 118.9(4)
C7 C8 H8A 120.0
C7 C8 H8B 120.0
H8A C8 H8B 120.0
N1 C9 C10 110.9(4)
N1 C9 H9A 109.5
C10 C9 H9A 109.5
N1 C9 H9B 109.5
C10 C9 H9B 109.5
H9A C9 H9B 108.1
C11 C10 C9 112.9(4)
C11 C10 H10A 109.0
C9 C10 H10A 109.0
C11 C10 H10B 109.0
C9 C10 H10B 109.0
H10A C10 H10B 107.8
C10 C11 H11A 109.5
C10 C11 H11B 109.5
H11A C11 H11B 109.5
C10 C11 H11C 109.5
H11A C11 H11C 109.5
H11B C11 H11C 109.5
N2 C12 H12A 109.5
N2 C12 H12B 109.5
H12A C12 H12B 109.5
N2 C12 H12C 109.5
H12A C12 H12C 109.5
H12B C12 H12C 109.5
N2 C13 H13A 109.5
N2 C13 H13B 109.5
H13A C13 H13B 109.5
N2 C13 H13C 109.5
H13A C13 H13C 109.5
H13B C13 H13C 109.5
N2 C14 C15 113.2(4)
N2 C14 H14A 108.9
C15 C14 H14A 108.9
N2 C14 H14B 108.9
C15 C14 H14B 108.9
H14A C14 H14B 107.8
N3 C15 C14 112.6(4)
N3 C15 H15A 109.1
C14 C15 H15A 109.1
N3 C15 H15B 109.1
C14 C15 H15B 109.1
H15A C15 H15B 107.8
N3 C16 H16A 109.5
N3 C16 H16B 109.5
H16A C16 H16B 109.5
N3 C16 H16C 109.5
H16A C16 H16C 109.5
H16B C16 H16C 109.5
N3 C17 C18 113.8(4)
N3 C17 H17A 108.8
C18 C17 H17A 108.8
N3 C17 H17B 108.8
C18 C17 H17B 108.8
H17A C17 H17B 107.7
N4 C18 C17 114.2(4)
N4 C18 H18A 108.7
C17 C18 H18A 108.7
N4 C18 H18B 108.7
C17 C18 H18B 108.7
H18A C18 H18B 107.6
N4 C19 H19A 109.5
N4 C19 H19B 109.5
H19A C19 H19B 109.5
N4 C19 H19C 109.5
H19A C19 H19C 109.5
H19B C19 H19C 109.5
N4 C20 H20A 109.5
N4 C20 H20B 109.5
H20A C20 H20B 109.5
N4 C20 H20C 109.5
H20A C20 H20C 109.5
H20B C20 H20C 109.5

loop_
_geom_bond_atom_site_label_1
_geom_bond_atom_site_label_2
_geom_bond_distance
Na1 N1 2.323(4)
Na1 N2 2.434(4)
Na1 N4 2.458(4)
Na1 N3 2.477(4)
N1 C7 1.359(6)
N1 C9 1.433(6)
N2 C13 1.453(6)
N2 C14 1.464(6)
N2 C12 1.476(6)
N3 C16 1.462(6)
N3 C15 1.475(6)
N3 C17 1.477(6)
N4 C19 1.465(6)
N4 C18 1.466(6)
N4 C20 1.469(6)
C1 C6 1.393(7)
C1 C2 1.397(7)
C1 H1 0.9500
C2 C3 1.366(8)
C2 H2 0.9500
C3 C4 1.376(8)
C3 H3 0.9500
C4 C5 1.382(6)
C4 H4 0.9500
C5 C6 1.389(6)
C5 H5 0.9500
C6 C7 1.496(6)
C7 C8 1.374(6)
C8 H8A 0.9500
C8 H8B 0.9500
C9 C10 1.525(7)
C9 H9A 0.9900
C9 H9B 0.9900
C10 C11 1.525(7)
C10 H10A 0.9900
C10 H10B 0.9900
C11 H11A 0.9800
C11 H11B 0.9800
C11 H11C 0.9800
C12 H12A 0.9800
C12 H12B 0.9800
C12 H12C 0.9800
C13 H13A 0.9800
C13 H13B 0.9800
C13 H13C 0.9800
C14 C15 1.518(7)
C14 H14A 0.9900
C14 H14B 0.9900
C15 H15A 0.9900
C15 H15B 0.9900
C16 H16A 0.9800
C16 H16B 0.9800
C16 H16C 0.9800
C17 C18 1.499(7)
C17 H17A 0.9900
C17 H17B 0.9900
C18 H18A 0.9900
C18 H18B 0.9900
C19 H19A 0.9800
C19 H19B 0.9800
C19 H19C 0.9800
C20 H20A 0.9800
C20 H20B 0.9800
C20 H20C 0.9800
